data_2232084
loop_
_publ_author_name
'Panchatcharam, R.'
'Dhayalan, V.'
'Mohanakrishnan, A. K.'
'Chakkaravarthi, G.'
'Manivannan, V.'

_publ_section_title
;
 7<i>H</i>-1-Benzofuro[2,3-<i>b</i>]carbazole
;
_journal_coeditor_code VM2122
_journal_issue 10
_journal_name_full 'Acta Crystallographica Section E'
_journal_page_first o2797
_journal_paper_doi 10.1107/S1600536811039018
_journal_volume 67
_journal_year 2011
_chemical_formula_iupac 'C18 H11 N O'
_chemical_formula_moiety 'C18 H11 N O'
_chemical_formula_sum 'C18 H11 N O'
_chemical_formula_weight 257.28
_chemical_name_systematic
;
7<i>H</i>-1-Benzofuro[2,3-<i>b</i>]carbazole
;
_space_group_IT_number 29
_symmetry_cell_setting orthorhombic
_symmetry_space_group_name_Hall 'P 2c -2ac'
_symmetry_space_group_name_H-M 'P c a 21'
_atom_sites_solution_hydrogens geom
_atom_sites_solution_primary direct
_atom_sites_solution_secondary difmap
_audit_creation_method SHELXL-97
_cell_angle_alpha 90.00
_cell_angle_beta 90.00
_cell_angle_gamma 90.00
_cell_formula_units_Z 4
_cell_length_a 26.087(3)
_cell_length_b 5.9585(8)
_cell_length_c 7.8146(10)
_cell_measurement_reflns_used 2246
_cell_measurement_temperature 295(2)
_cell_measurement_theta_max 28.3
_cell_measurement_theta_min 1.6
_cell_volume 1214.7(3)
_computing_cell_refinement 'SAINT (Bruker, 2004)'
_computing_data_collection 'APEX2 (Bruker, 2004)'
_computing_data_reduction 'SAINT (Bruker, 2004)'
_computing_molecular_graphics 'PLATON (Spek, 2009)'
_computing_publication_material 'SHELXL97 (Sheldrick, 2008)'
_computing_structure_refinement 'SHELXL97 (Sheldrick, 2008)'
_computing_structure_solution 'SHELXS97 (Sheldrick, 2008)'
_diffrn_ambient_temperature 295(2)
_diffrn_measured_fraction_theta_full 0.999
_diffrn_measured_fraction_theta_max 0.999
_diffrn_measurement_device_type 'Bruker Kappa APEXII'
_diffrn_measurement_method '\w and \f'
_diffrn_radiation_monochromator graphite
_diffrn_radiation_source 'fine-focus sealed tube'
_diffrn_radiation_type MoK\a
_diffrn_radiation_wavelength 0.71073
_diffrn_reflns_av_R_equivalents 0.0215
_diffrn_reflns_av_sigmaI/netI 0.0265
_diffrn_reflns_limit_h_max 34
_diffrn_reflns_limit_h_min -33
_diffrn_reflns_limit_k_max 7
_diffrn_reflns_limit_k_min -7
_diffrn_reflns_limit_l_max 10
_diffrn_reflns_limit_l_min -7
_diffrn_reflns_number 6591
_diffrn_reflns_theta_full 28.29
_diffrn_reflns_theta_max 28.29
_diffrn_reflns_theta_min 1.56
_diffrn_standards_interval_time 0
_diffrn_standards_number 0
_exptl_absorpt_coefficient_mu 0.088
_exptl_absorpt_correction_T_max 0.9827
_exptl_absorpt_correction_T_min 0.9793
_exptl_absorpt_correction_type multi-scan
_exptl_absorpt_process_details '(SADABS; Sheldrick, 1996)'
_exptl_crystal_colour colourless
_exptl_crystal_density_diffrn 1.407
_exptl_crystal_density_method 'not measured'
_exptl_crystal_description block
_exptl_crystal_F_000 536
_exptl_crystal_size_max 0.24
_exptl_crystal_size_mid 0.22
_exptl_crystal_size_min 0.20
_refine_diff_density_max 0.130
_refine_diff_density_min -0.127
_refine_ls_abs_structure_details 'Flack (1983), 1086 Friedel pairs'
_refine_ls_abs_structure_Flack 0.2(15)
_refine_ls_extinction_coef 0.0083(13)
_refine_ls_extinction_expression Fc^*^=kFc[1+0.001xFc^2^\l^3^/sin(2\q)]^-1/4^
_refine_ls_extinction_method SHELXL
_refine_ls_goodness_of_fit_ref 1.047
_refine_ls_hydrogen_treatment constr
_refine_ls_matrix_type full
_refine_ls_number_parameters 182
_refine_ls_number_reflns 2700
_refine_ls_number_restraints 0
_refine_ls_restrained_S_all 1.047
_refine_ls_R_factor_all 0.0411
_refine_ls_R_factor_gt 0.0333
_refine_ls_shift/su_max 0.000
_refine_ls_shift/su_mean 0.000
_refine_ls_structure_factor_coef Fsqd
_refine_ls_weighting_details 'calc w=1/[\s^2^(Fo^2^)+(0.0437P)^2^+0.0541P] where P=(Fo^2^+2Fc^2^)/3'
_refine_ls_weighting_scheme calc
_refine_ls_wR_factor_gt 0.0798
_refine_ls_wR_factor_ref 0.0842
_reflns_number_gt 2331
_reflns_number_total 2700
_reflns_threshold_expression >2sigma(I)
_cod_data_source_file vm2122.cif
_cod_data_source_block I
_cod_database_code 2232084
_cod_database_fobs_code 2232084

loop_
_symmetry_equiv_pos_as_xyz
'x, y, z'
'-x, -y, z+1/2'
'-x+1/2, y, z+1/2'
'x+1/2, -y, z'

loop_
_atom_site_type_symbol
_atom_site_label
_atom_site_fract_x
_atom_site_fract_y
_atom_site_fract_z
_atom_site_U_iso_or_equiv
_atom_site_adp_type
_atom_site_calc_flag
_atom_site_refinement_flags
_atom_site_occupancy
_atom_site_symmetry_multiplicity
C C1 0.95422(6) 0.1951(2) 0.5133(2) 0.0412(3) Uani d . 1 1
C C2 0.90187(6) 0.2333(3) 0.5252(2) 0.0481(4) Uani d . 1 1
H H2 0.8802 0.1313 0.5790 0.058 Uiso calc R 1 1
C C3 0.88330(6) 0.4286(3) 0.4541(2) 0.0526(4) Uani d . 1 1
H H3 0.8484 0.4587 0.4602 0.063 Uiso calc R 1 1
C C4 0.91550(6) 0.5822(3) 0.3733(2) 0.0491(4) Uani d . 1 1
H H4 0.9017 0.7122 0.3262 0.059 Uiso calc R 1 1
C C5 0.96747(6) 0.5437(2) 0.3624(2) 0.0414(3) Uani d . 1 1
H H5 0.9889 0.6474 0.3093 0.050 Uiso calc R 1 1
C C6 0.98745(5) 0.3475(2) 0.43203(19) 0.0370(3) Uani d . 1 1
C C7 1.03818(5) 0.2503(2) 0.43841(19) 0.0366(3) Uani d . 1 1
C C8 1.08582(5) 0.3196(2) 0.37727(18) 0.0386(3) Uani d . 1 1
H H8 1.0899 0.4576 0.3233 0.046 Uiso calc R 1 1
C C9 1.12697(6) 0.1751(2) 0.4000(2) 0.0412(3) Uani d . 1 1
C C10 1.11930(6) -0.0328(2) 0.4815(2) 0.0439(4) Uani d . 1 1
C C11 1.07375(6) -0.1066(3) 0.5477(2) 0.0464(4) Uani d . 1 1
H H11 1.0703 -0.2431 0.6042 0.056 Uiso calc R 1 1
C C12 1.03323(6) 0.0405(2) 0.5230(2) 0.0403(3) Uani d . 1 1
C C13 1.18108(6) 0.1825(3) 0.3568(2) 0.0458(4) Uani d . 1 1
C C14 1.21349(6) 0.3394(3) 0.2832(2) 0.0525(4) Uani d . 1 1
H H14 1.2009 0.4763 0.2444 0.063 Uiso calc R 1 1
C C15 1.26512(6) 0.2873(4) 0.2688(3) 0.0617(5) Uani d . 1 1
H H15 1.2874 0.3903 0.2192 0.074 Uiso calc R 1 1
C C16 1.28401(7) 0.0836(4) 0.3275(3) 0.0666(6) Uani d . 1 1
H H16 1.3188 0.0533 0.3169 0.080 Uiso calc R 1 1
C C17 1.25258(7) -0.0744(3) 0.4009(2) 0.0624(5) Uani d . 1 1
H H17 1.2652 -0.2110 0.4403 0.075 Uiso calc R 1 1
C C18 1.20141(6) -0.0194(3) 0.4131(2) 0.0508(4) Uani d . 1 1
N N1 0.98259(5) 0.0150(2) 0.57102(18) 0.0443(3) Uani d . 1 1
H H1 0.9706 -0.0965 0.6283 0.053 Uiso calc R 1 1
O O1 1.16449(4) -0.15463(18) 0.48849(17) 0.0557(3) Uani d . 1 1

loop_
_atom_site_aniso_label
_atom_site_aniso_U_11
_atom_site_aniso_U_22
_atom_site_aniso_U_33
_atom_site_aniso_U_12
_atom_site_aniso_U_13
_atom_site_aniso_U_23
C1 0.0493(8) 0.0409(7) 0.0336(8) -0.0090(6) -0.0002(7) -0.0032(6)
C2 0.0450(8) 0.0557(9) 0.0434(9) -0.0134(7) 0.0036(7) -0.0009(8)
C3 0.0419(8) 0.0659(11) 0.0501(10) -0.0015(7) 0.0016(7) -0.0052(8)
C4 0.0511(8) 0.0487(8) 0.0474(10) 0.0039(7) -0.0041(8) -0.0009(8)
C5 0.0470(7) 0.0383(7) 0.0389(8) -0.0052(6) -0.0007(7) -0.0001(6)
C6 0.0421(7) 0.0381(7) 0.0309(7) -0.0070(5) -0.0014(6) -0.0026(6)
C7 0.0472(7) 0.0313(6) 0.0312(7) -0.0050(6) -0.0010(6) -0.0018(6)
C8 0.0453(7) 0.0350(7) 0.0354(8) -0.0054(6) 0.0002(6) 0.0013(6)
C9 0.0446(7) 0.0402(7) 0.0387(9) -0.0026(6) -0.0001(6) -0.0059(6)
C10 0.0506(8) 0.0386(7) 0.0425(9) 0.0033(6) -0.0040(7) -0.0048(6)
C11 0.0596(9) 0.0343(7) 0.0452(9) -0.0023(6) -0.0016(7) 0.0021(7)
C12 0.0513(8) 0.0347(7) 0.0349(8) -0.0080(6) -0.0018(6) -0.0020(6)
C13 0.0454(8) 0.0519(9) 0.0402(9) -0.0008(7) -0.0024(7) -0.0100(7)
C14 0.0483(9) 0.0633(10) 0.0459(10) -0.0072(7) -0.0015(8) -0.0075(8)
C15 0.0482(9) 0.0839(13) 0.0529(12) -0.0106(9) 0.0043(9) -0.0151(10)
C16 0.0451(9) 0.0932(15) 0.0616(13) 0.0072(10) 0.0007(8) -0.0240(11)
C17 0.0550(9) 0.0677(10) 0.0645(14) 0.0147(9) -0.0031(9) -0.0143(10)
C18 0.0500(8) 0.0540(9) 0.0485(11) 0.0034(7) -0.0025(7) -0.0109(8)
N1 0.0505(7) 0.0391(6) 0.0432(8) -0.0106(5) 0.0034(6) 0.0053(6)
O1 0.0558(6) 0.0471(6) 0.0643(9) 0.0090(5) -0.0031(6) -0.0019(5)

loop_
_atom_type_symbol
_atom_type_description
_atom_type_scat_dispersion_real
_atom_type_scat_dispersion_imag
_atom_type_scat_source
C C 0.0033 0.0016 'International Tables Vol C Tables 4.2.6.8 and 6.1.1.4'
H H 0.0000 0.0000 'International Tables Vol C Tables 4.2.6.8 and 6.1.1.4'
N N 0.0061 0.0033 'International Tables Vol C Tables 4.2.6.8 and 6.1.1.4'
O O 0.0106 0.0060 'International Tables Vol C Tables 4.2.6.8 and 6.1.1.4'

loop_
_geom_angle_atom_site_label_1
_geom_angle_atom_site_label_2
_geom_angle_atom_site_label_3
_geom_angle
N1 C1 C2 129.30(14)
N1 C1 C6 108.61(13)
C2 C1 C6 122.09(14)
C3 C2 C1 117.21(15)
C3 C2 H2 121.4
C1 C2 H2 121.4
C2 C3 C4 121.72(15)
C2 C3 H3 119.1
C4 C3 H3 119.1
C5 C4 C3 120.78(15)
C5 C4 H4 119.6
C3 C4 H4 119.6
C4 C5 C6 118.98(14)
C4 C5 H5 120.5
C6 C5 H5 120.5
C5 C6 C1 119.21(13)
C5 C6 C7 133.90(13)
C1 C6 C7 106.87(13)
C8 C7 C12 120.09(13)
C8 C7 C6 133.30(13)
C12 C7 C6 106.59(12)
C9 C8 C7 117.52(12)
C9 C8 H8 121.2
C7 C8 H8 121.2
C8 C9 C10 119.61(13)
C8 C9 C13 134.72(14)
C10 C9 C13 105.67(13)
C11 C10 O1 123.74(14)
C11 C10 C9 125.27(14)
O1 C10 C9 110.99(13)
C10 C11 C12 113.97(14)
C10 C11 H11 123.0
C12 C11 H11 123.0
N1 C12 C11 128.43(13)
N1 C12 C7 108.07(13)
C11 C12 C7 123.50(14)
C14 C13 C18 118.94(15)
C14 C13 C9 135.24(15)
C18 C13 C9 105.78(14)
C13 C14 C15 118.36(17)
C13 C14 H14 120.8
C15 C14 H14 120.8
C14 C15 C16 120.92(18)
C14 C15 H15 119.5
C16 C15 H15 119.5
C17 C16 C15 121.69(16)
C17 C16 H16 119.2
C15 C16 H16 119.2
C16 C17 C18 116.36(18)
C16 C17 H17 121.8
C18 C17 H17 121.8
C17 C18 C13 123.72(17)
C17 C18 O1 124.33(16)
C13 C18 O1 111.91(14)
C1 N1 C12 109.77(12)
C1 N1 H1 125.1
C12 N1 H1 125.1
C10 O1 C18 105.64(12)

loop_
_geom_bond_atom_site_label_1
_geom_bond_atom_site_label_2
_geom_bond_distance
C1 N1 1.380(2)
C1 C2 1.388(2)
C1 C6 1.407(2)
C2 C3 1.377(2)
C2 H2 0.9300
C3 C4 1.394(2)
C3 H3 0.9300
C4 C5 1.378(2)
C4 H4 0.9300
C5 C6 1.391(2)
C5 H5 0.9300
C6 C7 1.445(2)
C7 C8 1.3940(19)
C7 C12 1.4202(19)
C8 C9 1.388(2)
C8 H8 0.9300
C9 C10 1.407(2)
C9 C13 1.452(2)
C10 C11 1.369(2)
C10 O1 1.3856(18)
C11 C12 1.387(2)
C11 H11 0.9300
C12 N1 1.3817(19)
C13 C14 1.385(2)
C13 C18 1.386(2)
C14 C15 1.387(2)
C14 H14 0.9300
C15 C16 1.388(3)
C15 H15 0.9300
C16 C17 1.374(3)
C16 H16 0.9300
C17 C18 1.378(2)
C17 H17 0.9300
C18 O1 1.387(2)
N1 H1 0.8600

loop_
_geom_hbond_atom_site_label_D
_geom_hbond_atom_site_label_H
_geom_hbond_atom_site_label_A
_geom_hbond_site_symmetry_A
_geom_hbond_distance_DH
_geom_hbond_distance_HA
_geom_hbond_distance_DA
_geom_hbond_angle_DHA
_geom_hbond_publ_flag
N1 H1 Cg4 2_755 0.86 2.91 3.530(2) 130 y
C5 H5 Cg2 2_764 0.93 2.70 3.449(2) 138 y
C11 H11 Cg3 2_755 0.93 2.79 3.526(2) 137 y

loop_
_geom_torsion_atom_site_label_1
_geom_torsion_atom_site_label_2
_geom_torsion_atom_site_label_3
_geom_torsion_atom_site_label_4
_geom_torsion
N1 C1 C2 C3 -179.31(16)
C6 C1 C2 C3 -0.1(2)
C1 C2 C3 C4 0.0(3)
C2 C3 C4 C5 -0.3(3)
C3 C4 C5 C6 0.6(2)
C4 C5 C6 C1 -0.7(2)
C4 C5 C6 C7 177.28(15)
N1 C1 C6 C5 179.83(13)
C2 C1 C6 C5 0.5(2)
N1 C1 C6 C7 1.33(16)
C2 C1 C6 C7 -178.01(15)
C5 C6 C7 C8 0.4(3)
C1 C6 C7 C8 178.59(16)
C5 C6 C7 C12 -177.74(17)
C1 C6 C7 C12 0.44(16)
C12 C7 C8 C9 1.1(2)
C6 C7 C8 C9 -176.87(15)
C7 C8 C9 C10 0.3(2)
C7 C8 C9 C13 179.98(16)
C8 C9 C10 C11 -2.1(2)
C13 C9 C10 C11 178.14(16)
C8 C9 C10 O1 178.64(14)
C13 C9 C10 O1 -1.11(17)
O1 C10 C11 C12 -178.66(15)
C9 C10 C11 C12 2.2(2)
C10 C11 C12 N1 178.80(15)
C10 C11 C12 C7 -0.6(2)
C8 C7 C12 N1 179.51(13)
C6 C7 C12 N1 -2.04(16)
C8 C7 C12 C11 -1.0(2)
C6 C7 C12 C11 177.49(15)
C8 C9 C13 C14 3.5(3)
C10 C9 C13 C14 -176.81(17)
C8 C9 C13 C18 -179.06(17)
C10 C9 C13 C18 0.64(18)
C18 C13 C14 C15 0.1(2)
C9 C13 C14 C15 177.25(18)
C13 C14 C15 C16 -0.4(3)
C14 C15 C16 C17 0.4(3)
C15 C16 C17 C18 0.0(3)
C16 C17 C18 C13 -0.3(3)
C16 C17 C18 O1 -177.71(17)
C14 C13 C18 C17 0.3(3)
C9 C13 C18 C17 -177.67(16)
C14 C13 C18 O1 177.98(13)
C9 C13 C18 O1 0.04(19)
C2 C1 N1 C12 176.60(17)
C6 C1 N1 C12 -2.68(17)
C11 C12 N1 C1 -176.56(16)
C7 C12 N1 C1 2.94(17)
C11 C10 O1 C18 -178.14(15)
C9 C10 O1 C18 1.13(17)
C17 C18 O1 C10 176.98(17)
C13 C18 O1 C10 -0.71(18)

loop_
_cod_related_entry_id
_cod_related_entry_database
_cod_related_entry_code
1 ChemSpider 30657080
